data_4311499
loop_
_publ_author_name
'Evgeny V. Dikarev'
'Roman V. Shpanchenko'
'Kristian W. Andreini'
'Eric Block'
'Jin Jin'
'Marina A. Petrukhina'

_publ_section_title
;
 Powder Diffraction Study of a Coordination Polymer Comprised of Rigid
 Building Blocks: [Rh2(O2CCH3)4.\m2-Se2C5H8-Se,Se']\\infty
;
_journal_name_full 'Inorganic Chemistry'
_journal_page_first 5558
_journal_page_last 5563
_journal_paper_doi 10.1021/ic049497u
_journal_volume 43
_journal_year 2004
_chemical_formula_moiety 'Se (C H2)2 C (C H2)2 Se'
_chemical_formula_sum 'C5 H8 Se2'
_chemical_formula_weight 226.03
_chemical_melting_point 68(1)
_chemical_name_common diselenadispiroheptane
_chemical_name_systematic
; 
 2,6-diselenaspiro[3.3]heptane 
;
_space_group_IT_number 14
_symmetry_cell_setting monoclinic
_symmetry_space_group_name_Hall '-P 2ybc'
_symmetry_space_group_name_H-M 'P 1 21/c 1'
_atom_sites_solution_hydrogens difmap
_atom_sites_solution_primary direct
_atom_sites_solution_secondary difmap
_audit_creation_method SHELXL-97
_cell_angle_alpha 90.00
_cell_angle_beta 108.5500(10)
_cell_angle_gamma 90.00
_cell_formula_units_Z 4
_cell_length_a 5.9123(4)
_cell_length_b 19.6400(13)
_cell_length_c 5.8877(4)
_cell_measurement_reflns_used 4852
_cell_measurement_temperature 173(2)
_cell_measurement_theta_max 28.13
_cell_measurement_theta_min 3.64
_cell_volume 648.15(8)
_computing_cell_refinement 'SMART, SAINT'
_computing_data_collection SMART
_computing_data_reduction SAINT
_computing_molecular_graphics 'SHELXP-93 (Sheldrick, 1993)'
_computing_publication_material 'SHELXCIF-93 (Sheldrick, 1993)'
_computing_structure_refinement 'SHELXL-97 (Sheldrick, 1997)'
_computing_structure_solution 'SHELXS-97 (Sheldrick, 1990)'
_diffrn_ambient_temperature 173(2)
_diffrn_measured_fraction_theta_full 0.941
_diffrn_measured_fraction_theta_max 0.941
_diffrn_measurement_device_type 'Bruker SMART APEX CCD'
_diffrn_measurement_method '0.3 deg wide \w exposures'
_diffrn_radiation_monochromator graphite
_diffrn_radiation_source 'fine-focus sealed tube'
_diffrn_radiation_type MoK\a
_diffrn_radiation_wavelength 0.71073
_diffrn_reflns_av_R_equivalents 0.0300
_diffrn_reflns_av_sigmaI/netI 0.0321
_diffrn_reflns_limit_h_max 7
_diffrn_reflns_limit_h_min -7
_diffrn_reflns_limit_k_max 25
_diffrn_reflns_limit_k_min -25
_diffrn_reflns_limit_l_max 7
_diffrn_reflns_limit_l_min -7
_diffrn_reflns_number 5094
_diffrn_reflns_theta_full 28.27
_diffrn_reflns_theta_max 28.27
_diffrn_reflns_theta_min 2.07
_diffrn_standards_decay_% 0
_diffrn_standards_interval_count na
_diffrn_standards_interval_time na
_diffrn_standards_number 'none (area detector data)'
_exptl_absorpt_coefficient_mu 11.283
_exptl_absorpt_correction_T_max 0.3446
_exptl_absorpt_correction_T_min 0.1329
_exptl_absorpt_correction_type 'multi-scan (SADABS)'
_exptl_crystal_colour colorless
_exptl_crystal_density_diffrn 2.316
_exptl_crystal_density_meas ?
_exptl_crystal_density_method .
_exptl_crystal_description block
_exptl_crystal_F_000 424
_exptl_crystal_size_max 0.30
_exptl_crystal_size_mid 0.28
_exptl_crystal_size_min 0.12
_refine_diff_density_max 0.839
_refine_diff_density_min -1.281
_refine_diff_density_rms 0.170
_refine_ls_extinction_coef 0.055(3)
_refine_ls_extinction_expression Fc^*^=kFc[1+0.001xFc^2^\l^3^/sin(2\q)]^-1/4^
_refine_ls_extinction_method SHELXL
_refine_ls_goodness_of_fit_ref 1.075
_refine_ls_hydrogen_treatment allref
_refine_ls_matrix_type full
_refine_ls_number_parameters 97
_refine_ls_number_reflns 1506
_refine_ls_number_restraints 0
_refine_ls_restrained_S_all 1.075
_refine_ls_R_factor_all 0.0305
_refine_ls_R_factor_gt 0.0292
_refine_ls_shift/su_max 0.001
_refine_ls_shift/su_mean 0.000
_refine_ls_structure_factor_coef Fsqd
_refine_ls_weighting_details 'calc w=1/[\s^2^(Fo^2^)+(0.0604P)^2^+0.1148P] where P=(Fo^2^+2Fc^2^)/3'
_refine_ls_weighting_scheme calc
_refine_ls_wR_factor_gt 0.0829
_refine_ls_wR_factor_ref 0.0839
_reflns_number_gt 1414
_reflns_number_total 1506
_reflns_threshold_expression >2sigma(I)
_cod_data_source_file ic049497usi20040410_064452.cif
_cod_data_source_block Se(CH2)2C(CH2)2Se
_cod_database_code 4311499

loop_
_symmetry_equiv_pos_as_xyz
'x, y, z'
'-x, y+1/2, -z+1/2'
'-x, -y, -z'
'x, -y-1/2, z-1/2'

loop_
_atom_site_label
_atom_site_type_symbol
_atom_site_fract_x
_atom_site_fract_y
_atom_site_fract_z
_atom_site_U_iso_or_equiv
_atom_site_adp_type
_atom_site_occupancy
_atom_site_symmetry_multiplicity
_atom_site_calc_flag
_atom_site_refinement_flags
_atom_site_disorder_assembly
_atom_site_disorder_group
Se1 Se 0.15099(4) 0.425297(14) 0.90202(5) 0.02163(16) Uani 1 1 d . . .
Se2 Se 0.81135(5) 0.302765(14) 1.47623(5) 0.02324(16) Uani 1 1 d . . .
C1 C 0.2883(5) 0.34123(14) 1.0725(5) 0.0215(5) Uani 1 1 d . . .
H1A H 0.376(8) 0.312(2) 0.985(7) 0.037(10) Uiso 1 1 d . . .
H1B H 0.162(8) 0.319(2) 1.127(7) 0.037(10) Uiso 1 1 d . . .
C2 C 0.3444(5) 0.45105(14) 1.2316(5) 0.0216(5) Uani 1 1 d . . .
H2A H 0.236(8) 0.458(3) 1.314(9) 0.053(13) Uiso 1 1 d . . .
H2B H 0.446(6) 0.4919(19) 1.246(6) 0.019(8) Uiso 1 1 d . . .
C3 C 0.7190(5) 0.37966(16) 1.2466(5) 0.0234(6) Uani 1 1 d . . .
H3A H 0.820(6) 0.4205(19) 1.334(7) 0.023(9) Uiso 1 1 d . . .
H3B H 0.736(7) 0.375(2) 1.091(8) 0.040(10) Uiso 1 1 d . . .
C4 C 0.5328(5) 0.34924(14) 1.5240(5) 0.0198(5) Uani 1 1 d . . .
C5 C 0.4690(4) 0.38152(13) 1.2746(4) 0.0153(5) Uani 1 1 d . . .
H4A H 0.584(6) 0.3823(17) 1.648(6) 0.018(8) Uiso 1 1 d . . .
H4B H 0.423(7) 0.320(2) 1.552(6) 0.027(9) Uiso 1 1 d . . .

loop_
_atom_site_aniso_label
_atom_site_aniso_U_11
_atom_site_aniso_U_22
_atom_site_aniso_U_33
_atom_site_aniso_U_23
_atom_site_aniso_U_13
_atom_site_aniso_U_12
Se1 0.0223(2) 0.0190(2) 0.0204(2) 0.00442(9) 0.00233(14) 0.00372(9)
Se2 0.0251(2) 0.0206(2) 0.0206(2) 0.00108(9) 0.00251(14) 0.00804(10)
C1 0.0240(13) 0.0147(13) 0.0209(12) -0.0015(10) 0.0003(10) -0.0008(10)
C2 0.0253(13) 0.0114(13) 0.0249(13) -0.0012(10) 0.0035(11) 0.0008(10)
C3 0.0216(12) 0.0260(15) 0.0229(13) 0.0082(11) 0.0074(10) 0.0021(10)
C4 0.0247(12) 0.0180(13) 0.0174(12) 0.0014(10) 0.0078(10) 0.0012(10)
C5 0.0177(11) 0.0116(12) 0.0161(10) 0.0002(9) 0.0047(9) -0.0006(8)

loop_
_atom_type_symbol
_atom_type_description
_atom_type_scat_dispersion_real
_atom_type_scat_dispersion_imag
_atom_type_scat_source
C C 0.0033 0.0016 'International Tables Vol C Tables 4.2.6.8 and 6.1.1.4'
H H 0.0000 0.0000 'International Tables Vol C Tables 4.2.6.8 and 6.1.1.4'
Se Se -0.0929 2.2259 'International Tables Vol C Tables 4.2.6.8 and 6.1.1.4'

loop_
_geom_angle_atom_site_label_1
_geom_angle_atom_site_label_2
_geom_angle_atom_site_label_3
_geom_angle
_geom_angle_site_symmetry_1
_geom_angle_site_symmetry_3
_geom_angle_publ_flag
C1 Se1 C2 72.44(11) . . y
C4 Se2 C3 71.62(11) . . y
C5 C1 Se1 92.02(16) . . y
C5 C1 H1A 110(2) . . n
Se1 C1 H1A 114(2) . . n
C5 C1 H1B 112(2) . . n
Se1 C1 H1B 107(3) . . n
H1A C1 H1B 118(3) . . n
C5 C2 Se1 91.82(15) . . y
C5 C2 H2A 115(3) . . n
Se1 C2 H2A 106(3) . . n
C5 C2 H2B 118(2) . . n
Se1 C2 H2B 116.0(19) . . n
H2A C2 H2B 110(4) . . n
C5 C3 Se2 90.62(15) . . y
C5 C3 H3A 110.4(19) . . n
Se2 C3 H3A 105(2) . . n
C5 C3 H3B 120(3) . . n
Se2 C3 H3B 120(3) . . n
H3A C3 H3B 109(3) . . n
C5 C4 Se2 90.98(15) . . y
C5 C4 H4A 112.0(19) . . n
Se2 C4 H4A 110(2) . . n
C5 C4 H4B 117(2) . . n
Se2 C4 H4B 114(2) . . n
H4A C4 H4B 111(3) . . n
C4 C5 C2 119.1(2) . . y
C4 C5 C3 98.1(2) . . y
C2 C5 C3 115.5(2) . . y
C4 C5 C1 115.2(2) . . y
C2 C5 C1 98.7(2) . . y
C3 C5 C1 111.0(2) . . y

loop_
_geom_bond_atom_site_label_1
_geom_bond_atom_site_label_2
_geom_bond_distance
_geom_bond_site_symmetry_2
_geom_bond_publ_flag
Se1 C1 1.968(3) . y
Se1 C2 1.979(3) . y
Se2 C4 1.980(3) . y
Se2 C3 1.984(3) . y
C1 C5 1.541(4) . y
C1 H1A 1.02(4) . n
C1 H1B 1.00(4) . n
C2 C5 1.534(4) . y
C2 H2A 0.93(5) . n
C2 H2B 0.99(4) . n
C3 C5 1.539(3) . y
C3 H3A 1.03(4) . n
C3 H3B 0.96(4) . n
C4 C5 1.532(3) . y
C4 H4A 0.95(3) . n
C4 H4B 0.92(4) . n

loop_
_geom_torsion_atom_site_label_1
_geom_torsion_atom_site_label_2
_geom_torsion_atom_site_label_3
_geom_torsion_atom_site_label_4
_geom_torsion
_geom_torsion_site_symmetry_1
_geom_torsion_site_symmetry_2
_geom_torsion_site_symmetry_3
_geom_torsion_site_symmetry_4
_geom_torsion_publ_flag
C2 Se1 C1 C5 -15.05(15) . . . . y
C1 Se1 C2 C5 15.11(16) . . . . y
C4 Se2 C3 C5 -19.68(15) . . . . y
C3 Se2 C4 C5 19.77(15) . . . . y
Se2 C4 C5 C2 -149.9(2) . . . . y
Se2 C4 C5 C3 -24.71(18) . . . . y
Se2 C4 C5 C1 93.1(2) . . . . y
Se1 C2 C5 C4 -144.11(19) . . . . y
Se1 C2 C5 C3 99.6(2) . . . . y
Se1 C2 C5 C1 -18.74(19) . . . . y
Se2 C3 C5 C4 24.65(18) . . . . y
Se2 C3 C5 C2 152.31(18) . . . . y
Se2 C3 C5 C1 -96.41(19) . . . . y
Se1 C1 C5 C4 146.84(19) . . . . y
Se1 C1 C5 C2 18.85(19) . . . . y
Se1 C1 C5 C3 -102.83(19) . . . . y

loop_
_cod_related_entry_id
_cod_related_entry_database
_cod_related_entry_code
1 ChemSpider 277677
